data_7108734
loop_
_publ_author_name
'Jose Luis Acena'
'Alexander E. Sorochinsky'
'Toshimasa Katagiri'
'Vadim A. Soloshonok'

_publ_section_title
;
 Unconventional preparation of racemic crystals of isopropyl
 3,3,3-trifluoro-2-hydroxypropanoate and their unusual crystallographic
 structure: the ultimate preference for homochiral intermolecular
 interactions
;
_journal_name_full Chem.Commun.
_journal_page_first 373
_journal_paper_doi 10.1039/c2cc37491a
_journal_volume 49
_journal_year 2013
_chemical_formula_moiety 'C6 H9 F3 O3'
_chemical_formula_sum 'C6 H9 F3 O3'
_chemical_formula_weight 186.13
_chemical_name_systematic
;
?
;
_space_group_IT_number 14
_symmetry_cell_setting monoclinic
_symmetry_space_group_name_Hall '-P 2yn'
_symmetry_space_group_name_H-M 'P 1 21/n 1'
_atom_sites_solution_hydrogens geom
_atom_sites_solution_primary direct
_atom_sites_solution_secondary difmap
_audit_creation_method SHELXL-97
_cell_angle_alpha 90.00
_cell_angle_beta 93.203(4)
_cell_angle_gamma 90.00
_cell_formula_units_Z 4
_cell_length_a 12.110(3)
_cell_length_b 5.3559(12)
_cell_length_c 12.544(3)
_cell_measurement_reflns_used 4058
_cell_measurement_temperature 100(2)
_cell_measurement_theta_max 28.34
_cell_measurement_theta_min 3.25
_cell_volume 812.3(3)
_computing_cell_refinement 'Bruker SAINT'
_computing_data_collection 'Bruker SMART'
_computing_data_reduction 'Bruker SAINT'
_computing_molecular_graphics 'SHELXTL (Sheldrick, 1990)'
_computing_publication_material 'SHELXTL (Sheldrick, 1990)'
_computing_structure_refinement 'SHELXTL (Sheldrick, 1990)'
_computing_structure_solution 'SHELXTL (Sheldrick, 1990)'
_diffrn_ambient_temperature 100(2)
_diffrn_measured_fraction_theta_full 1.000
_diffrn_measured_fraction_theta_max 1.000
_diffrn_measurement_device_type 'CCD Bruker APEX'
_diffrn_measurement_method '\w scans'
_diffrn_radiation_monochromator graphite
_diffrn_radiation_source 'fine-focus sealed tube'
_diffrn_radiation_type MoK\a
_diffrn_radiation_wavelength 0.71073
_diffrn_reflns_av_R_equivalents 0.0546
_diffrn_reflns_av_sigmaI/netI 0.0404
_diffrn_reflns_limit_h_max 13
_diffrn_reflns_limit_h_min -13
_diffrn_reflns_limit_k_max 6
_diffrn_reflns_limit_k_min -6
_diffrn_reflns_limit_l_max 14
_diffrn_reflns_limit_l_min -14
_diffrn_reflns_number 6123
_diffrn_reflns_theta_full 24.11
_diffrn_reflns_theta_max 24.11
_diffrn_reflns_theta_min 2.27
_diffrn_standards_number 0
_exptl_absorpt_coefficient_mu 0.161
_exptl_absorpt_correction_T_max 0.992
_exptl_absorpt_correction_T_min 0.928
_exptl_absorpt_correction_type multi-scan
_exptl_absorpt_process_details 'SADABS (Sheldrick, 2007)'
_exptl_crystal_colour colorless
_exptl_crystal_density_diffrn 1.522
_exptl_crystal_density_method 'not measured'
_exptl_crystal_description plate
_exptl_crystal_F_000 384
_exptl_crystal_size_max 0.45
_exptl_crystal_size_mid 0.44
_exptl_crystal_size_min 0.07
_refine_diff_density_max 0.437
_refine_diff_density_min -0.298
_refine_diff_density_rms 0.081
_refine_ls_extinction_method none
_refine_ls_goodness_of_fit_ref 1.141
_refine_ls_hydrogen_treatment mixed
_refine_ls_matrix_type full
_refine_ls_number_parameters 112
_refine_ls_number_reflns 1291
_refine_ls_number_restraints 0
_refine_ls_restrained_S_all 1.141
_refine_ls_R_factor_all 0.0852
_refine_ls_R_factor_gt 0.0612
_refine_ls_shift/su_max 0.000
_refine_ls_shift/su_mean 0.000
_refine_ls_structure_factor_coef Fsqd
_refine_ls_weighting_details 'calc w=1/[\s^2^(Fo^2^)+(0.1040P)^2^+1.6000P] where P=(Fo^2^+2Fc^2^)/3'
_refine_ls_weighting_scheme calc
_refine_ls_wR_factor_gt 0.1858
_refine_ls_wR_factor_ref 0.2058
_reflns_number_gt 981
_reflns_number_total 1291
_reflns_threshold_expression I>2\s(I)
_cod_data_source_file c2cc37491a.txt
_cod_data_source_block 09014
_cod_original_sg_symbol_H-M P21/n
_cod_database_code 7108734

loop_
_symmetry_equiv_pos_as_xyz
'x, y, z'
'-x+1/2, y+1/2, -z+1/2'
'-x, -y, -z'
'x-1/2, -y-1/2, z-1/2'

loop_
_atom_site_label
_atom_site_type_symbol
_atom_site_fract_x
_atom_site_fract_y
_atom_site_fract_z
_atom_site_U_iso_or_equiv
_atom_site_adp_type
_atom_site_occupancy
_atom_site_symmetry_multiplicity
_atom_site_calc_flag
_atom_site_refinement_flags
C1 C 0.7143(4) 0.4142(9) 0.4773(4) 0.0327(11) Uani 1 1 d .
H1A H 0.7587 0.3215 0.5318 0.049 Uiso 1 1 d R
H1B H 0.6751 0.5502 0.5113 0.049 Uiso 1 1 d R
H1C H 0.7630 0.4837 0.4249 0.049 Uiso 1 1 d R
C2 C 0.6311(4) 0.2397(8) 0.4216(3) 0.0282(10) Uani 1 1 d .
H2 H 0.5876 0.1518 0.4756 0.034 Uiso 1 1 calc R
C3 C 0.6832(4) 0.0521(8) 0.3511(4) 0.0370(12) Uani 1 1 d .
H3A H 0.7232 0.1393 0.2964 0.056 Uiso 1 1 d R
H3B H 0.6255 -0.0532 0.3165 0.056 Uiso 1 1 d R
H3C H 0.7349 -0.0525 0.3943 0.056 Uiso 1 1 d R
O4 O 0.5571(2) 0.4067(5) 0.3549(2) 0.0275(8) Uani 1 1 d .
C5 C 0.4589(3) 0.3161(8) 0.3218(3) 0.0238(10) Uani 1 1 d .
O6 O 0.4229(2) 0.1132(5) 0.3424(2) 0.0291(8) Uani 1 1 d .
C7 C 0.3945(3) 0.5073(8) 0.2535(3) 0.0252(10) Uani 1 1 d .
H7 H 0.3912 0.6692 0.2929 0.030 Uiso 1 1 calc R
O8 O 0.2872(2) 0.4135(6) 0.2329(2) 0.0287(8) Uani 1 1 d .
H8 H 0.244(4) 0.550(9) 0.229(4) 0.034 Uiso 1 1 d .
C9 C 0.4472(4) 0.5476(8) 0.1480(4) 0.0303(11) Uani 1 1 d .
F10 F 0.3804(2) 0.6810(5) 0.0810(2) 0.0408(8) Uani 1 1 d .
F11 F 0.5428(2) 0.6714(5) 0.1595(2) 0.0404(8) Uani 1 1 d .
F12 F 0.4673(2) 0.3328(5) 0.0996(2) 0.0420(8) Uani 1 1 d .

loop_
_atom_site_aniso_label
_atom_site_aniso_U_11
_atom_site_aniso_U_22
_atom_site_aniso_U_33
_atom_site_aniso_U_23
_atom_site_aniso_U_13
_atom_site_aniso_U_12
C1 0.031(3) 0.035(3) 0.030(2) -0.001(2) -0.019(2) 0.001(2)
C2 0.026(2) 0.027(2) 0.029(2) 0.0081(19) -0.0177(18) -0.0003(19)
C3 0.033(3) 0.030(3) 0.046(3) -0.002(2) -0.017(2) -0.001(2)
O4 0.0235(16) 0.0280(16) 0.0289(16) 0.0039(13) -0.0169(12) -0.0012(12)
C5 0.023(2) 0.026(2) 0.021(2) -0.0028(17) -0.0086(17) -0.0007(18)
O6 0.0267(16) 0.0259(17) 0.0330(17) 0.0018(14) -0.0121(13) -0.0025(13)
C7 0.019(2) 0.027(2) 0.029(2) -0.0020(18) -0.0122(17) -0.0018(17)
O8 0.0201(16) 0.0276(17) 0.0367(17) 0.0008(14) -0.0137(13) 0.0006(13)
C9 0.026(2) 0.030(2) 0.034(2) 0.001(2) -0.0134(19) -0.0024(19)
F10 0.0341(15) 0.0555(19) 0.0308(14) 0.0138(13) -0.0162(11) 0.0056(13)
F11 0.0293(15) 0.0552(18) 0.0351(15) 0.0100(13) -0.0115(11) -0.0108(13)
F12 0.0438(17) 0.0494(18) 0.0320(15) -0.0064(13) -0.0052(12) 0.0048(13)

loop_
_atom_type_symbol
_atom_type_description
_atom_type_scat_dispersion_real
_atom_type_scat_dispersion_imag
_atom_type_scat_source
C C 0.0033 0.0016 'International Tables Vol C Tables 4.2.6.8 and 6.1.1.4'
H H 0.0000 0.0000 'International Tables Vol C Tables 4.2.6.8 and 6.1.1.4'
O O 0.0106 0.0060 'International Tables Vol C Tables 4.2.6.8 and 6.1.1.4'
F F 0.0171 0.0103 'International Tables Vol C Tables 4.2.6.8 and 6.1.1.4'

loop_
_geom_angle_atom_site_label_1
_geom_angle_atom_site_label_2
_geom_angle_atom_site_label_3
_geom_angle
C2 C1 H1A 109.5
C2 C1 H1B 109.5
H1A C1 H1B 109.5
C2 C1 H1C 109.5
H1A C1 H1C 109.5
H1B C1 H1C 109.5
O4 C2 C3 109.3(3)
O4 C2 C1 104.6(3)
C3 C2 C1 113.2(4)
O4 C2 H2 109.8
C3 C2 H2 109.8
C1 C2 H2 109.8
C2 C3 H3A 109.5
C2 C3 H3B 109.5
H3A C3 H3B 109.5
C2 C3 H3C 109.5
H3A C3 H3C 109.5
H3B C3 H3C 109.5
C5 O4 C2 117.1(3)
O6 C5 O4 126.2(4)
O6 C5 C7 123.3(4)
O4 C5 C7 110.6(3)
O8 C7 C9 108.7(3)
O8 C7 C5 107.6(3)
C9 C7 C5 111.1(4)
O8 C7 H7 109.8
C9 C7 H7 109.8
C5 C7 H7 109.8
C7 O8 H8 104(3)
F12 C9 F11 107.4(4)
F12 C9 F10 107.1(3)
F11 C9 F10 107.0(4)
F12 C9 C7 111.8(4)
F11 C9 C7 112.4(3)
F10 C9 C7 110.8(4)

loop_
_geom_bond_atom_site_label_1
_geom_bond_atom_site_label_2
_geom_bond_distance
C1 C2 1.516(6)
C1 H1A 0.9800
C1 H1B 0.9800
C1 H1C 0.9800
C2 O4 1.490(5)
C2 C3 1.500(7)
C2 H2 1.0000
C3 H3A 0.9800
C3 H3B 0.9800
C3 H3C 0.9800
O4 C5 1.329(5)
C5 O6 1.204(5)
C5 C7 1.522(6)
C7 O8 1.404(5)
C7 C9 1.516(6)
C7 H7 1.0000
O8 H8 0.90(5)
C9 F12 1.329(5)
C9 F11 1.334(5)
C9 F10 1.340(5)

loop_
_geom_hbond_atom_site_label_D
_geom_hbond_atom_site_label_H
_geom_hbond_atom_site_label_A
_geom_hbond_distance_DH
_geom_hbond_distance_HA
_geom_hbond_distance_DA
_geom_hbond_angle_DHA
_geom_hbond_site_symmetry_A
O8 H8 O8 0.90(5) 2.05(5) 2.865(2) 151(4) 2
O8 H8 O6 0.90(5) 2.19(5) 2.871(4) 132(4) 2

loop_
_geom_torsion_atom_site_label_1
_geom_torsion_atom_site_label_2
_geom_torsion_atom_site_label_3
_geom_torsion_atom_site_label_4
_geom_torsion
C3 C2 O4 C5 77.5(5)
C1 C2 O4 C5 -160.9(4)
C2 O4 C5 O6 1.7(6)
C2 O4 C5 C7 -179.0(3)
O6 C5 C7 O8 6.9(6)
O4 C5 C7 O8 -172.5(3)
O6 C5 C7 C9 -112.1(5)
O4 C5 C7 C9 68.6(4)
O8 C7 C9 F12 -68.5(4)
C5 C7 C9 F12 49.7(4)
O8 C7 C9 F11 170.5(3)
C5 C7 C9 F11 -71.2(5)
O8 C7 C9 F10 50.9(5)
C5 C7 C9 F10 169.1(3)
